data_8104936
loop_
_publ_author_name
'Li-Hua, Wang'
'Xiao-Jing, Zhou'
'Li-Li, Liu'
'Ai-Ling, Zhang'
'Xi-Shi, Tai'

_publ_section_title
;
 The crystal structure of
 (E)-2-(5-bromo-2-hydroxybenzylidene)-N-phenylhydrazine-1- carboxamide
 monohydrate, C14H14BrN3O3
;
_journal_issue 1
_journal_name_full 'Zeitschrift f\"ur Kristallographie - New Crystal Structures'
_journal_page_first 251
_journal_page_last 252
_journal_paper_doi 10.1515/ncrs-2020-0471
_journal_volume 236
_journal_year 2021
_chemical_formula_moiety 'C14 H12 Br N3 O2, H2 O'
_chemical_formula_sum 'C14 H14 Br N3 O3'
_chemical_formula_weight 352.19
_space_group_crystal_system orthorhombic
_space_group_IT_number 29
_space_group_name_Hall 'P 2c -2ac'
_space_group_name_H-M_alt 'P c a 21'
_atom_sites_solution_hydrogens mixed
_atom_sites_solution_primary dual
_cell_angle_alpha 90
_cell_angle_beta 90
_cell_angle_gamma 90
_cell_formula_units_Z 4
_cell_length_a 32.932(3)
_cell_length_b 5.8490(7)
_cell_length_c 7.3606(8)
_cell_measurement_reflns_used 4088
_cell_measurement_temperature 150.00(10)
_cell_measurement_theta_max 28.7910
_cell_measurement_theta_min 2.4700
_cell_volume 1417.8(3)
_computing_cell_refinement 'CrysAlisPro 1.171.38.43f (Rigaku OD, 2015)'
_computing_data_collection 'CrysAlisPro 1.171.38.43f (Rigaku OD, 2015)'
_computing_data_reduction 'CrysAlisPro 1.171.38.43f (Rigaku OD, 2015)'
_computing_molecular_graphics 'Olex2 1.3-alpha (Dolomanov et al., 2009)'
_computing_publication_material 'Olex2 1.3-alpha (Dolomanov et al., 2009)'
_computing_structure_refinement 'SHELXL 2018/3 (Sheldrick, 2015)'
_computing_structure_solution 'SHELXT  (Sheldrick, 2015)'
_diffrn_ambient_environment N~2~
_diffrn_ambient_temperature 150.00(10)
_diffrn_detector 'CCD plate'
_diffrn_detector_area_resol_mean 10.5368
_diffrn_detector_type AtlasS2
_diffrn_measured_fraction_theta_full 0.999
_diffrn_measured_fraction_theta_max 0.999
_diffrn_measurement_details
;
List of Runs (angles in degrees, time in seconds):

  # Type    Start    End  Width  t~exp~   \w     \q     \k     \f   Frames
--------------------------------------------------------------------------
  1  \w    -54.00  38.00   0.50    3.00    --   11.90 -57.00 120.00  184
  2  \w    -15.00  81.00   0.50    3.00    --   11.90  77.00  30.00  192
  3  \w    -13.00  73.50   0.50    3.00    --   11.90  57.00 -90.00  173
;
_diffrn_measurement_device 'four-circle diffractometer'
_diffrn_measurement_device_type 'SuperNova, Dual, Cu at zero, AtlasS2'
_diffrn_measurement_method '\w scans'
_diffrn_orient_matrix_type 'CrysAlisPro convention (1999,Acta A55,543-557)'
_diffrn_orient_matrix_UB_11 0.0016059000
_diffrn_orient_matrix_UB_12 0.1141817000
_diffrn_orient_matrix_UB_13 0.0316425000
_diffrn_orient_matrix_UB_21 -0.0189216000
_diffrn_orient_matrix_UB_22 -0.0115905000
_diffrn_orient_matrix_UB_23 0.0445899000
_diffrn_orient_matrix_UB_31 0.0102253000
_diffrn_orient_matrix_UB_32 -0.0389810000
_diffrn_orient_matrix_UB_33 0.0790224000
_diffrn_radiation_monochromator mirror
_diffrn_radiation_probe x-ray
_diffrn_radiation_type 'Mo K\a'
_diffrn_radiation_wavelength 0.71073
_diffrn_reflns_av_R_equivalents 0.0321
_diffrn_reflns_av_unetI/netI 0.0339
_diffrn_reflns_Laue_measured_fraction_full 0.999
_diffrn_reflns_Laue_measured_fraction_max 0.999
_diffrn_reflns_limit_h_max 27
_diffrn_reflns_limit_h_min -39
_diffrn_reflns_limit_k_max 6
_diffrn_reflns_limit_k_min -6
_diffrn_reflns_limit_l_max 8
_diffrn_reflns_limit_l_min -8
_diffrn_reflns_number 8422
_diffrn_reflns_point_group_measured_fraction_full 0.994
_diffrn_reflns_point_group_measured_fraction_max 0.994
_diffrn_reflns_theta_full 24.983
_diffrn_reflns_theta_max 24.983
_diffrn_reflns_theta_min 2.474
_diffrn_source 'micro-focus sealed X-ray tube'
_diffrn_source_type 'SuperNova (Mo) X-ray Source'
_exptl_absorpt_coefficient_mu 2.913
_exptl_absorpt_correction_T_max 1.00000
_exptl_absorpt_correction_T_min 0.79535
_exptl_absorpt_correction_type multi-scan
_exptl_absorpt_process_details
;
CrysAlisPro 1.171.38.43f (Rigaku Oxford Diffraction, 2015)
Empirical absorption correction using spherical harmonics,
 implemented in SCALE3 ABSPACK scaling algorithm.
;
_exptl_crystal_colour colourless
_exptl_crystal_colour_primary colourless
_exptl_crystal_density_diffrn 1.650
_exptl_crystal_description block
_exptl_crystal_F_000 712
_exptl_crystal_size_max 0.13
_exptl_crystal_size_mid 0.12
_exptl_crystal_size_min 0.1
_refine_diff_density_max 0.210
_refine_diff_density_min -0.235
_refine_diff_density_rms 0.047
_refine_ls_abs_structure_details
;
 Flack x determined using 990 quotients [(I+)-(I-)]/[(I+)+(I-)]
 (Parsons, Flack and Wagner, Acta Cryst. B69 (2013) 249-259).
;
_refine_ls_abs_structure_Flack 0.020(6)
_refine_ls_extinction_coef .
_refine_ls_extinction_method none
_refine_ls_goodness_of_fit_ref 1.029
_refine_ls_hydrogen_treatment constr
_refine_ls_matrix_type full
_refine_ls_number_parameters 194
_refine_ls_number_reflns 2473
_refine_ls_number_restraints 1
_refine_ls_restrained_S_all 1.029
_refine_ls_R_factor_all 0.0282
_refine_ls_R_factor_gt 0.0260
_refine_ls_shift/su_max 0.001
_refine_ls_shift/su_mean 0.000
_refine_ls_structure_factor_coef Fsqd
_refine_ls_weighting_details 'w=1/[\s^2^(Fo^2^)+(0.0247P)^2^+0.2299P] where P=(Fo^2^+2Fc^2^)/3'
_refine_ls_weighting_scheme calc
_refine_ls_wR_factor_gt 0.0541
_refine_ls_wR_factor_ref 0.0553
_reflns_Friedel_coverage 0.832
_reflns_Friedel_fraction_full 0.987
_reflns_Friedel_fraction_max 0.987
_reflns_number_gt 2348
_reflns_number_total 2473
_reflns_threshold_expression 'I > 2\s(I)'
_cod_data_source_file suppl_j_ncrs-2020-0471_suppl.cif
_cod_data_source_block w03
_cod_database_code 8104936
_shelx_space_group_comment
;
The symmetry employed for this shelxl refinement is uniquely defined
by the following loop, which should always be used as a source of
symmetry information in preference to the above space-group names.
They are only intended as comments.
;
_reflns_odcompleteness_completeness 99.83
_reflns_odcompleteness_iscentric 1
_reflns_odcompleteness_theta 26.32
_olex2_refinement_description
;
1. Fixed Uiso
 At 1.2 times of:
  All C(H) groups, All N(H) groups
 At 1.5 times of:
  All O(H) groups, All O(H,H) groups
2.a Free rotating group:
 O3(H3B,H3C)
2.b Aromatic/amide H refined with riding coordinates:
 N2(H2), N3(H3), C2(H2A), C3(H3A), C5(H5), C7(H7), C10(H10), C11(H11),
 C12(H12), C13(H13), C14(H14)
2.c Idealised tetrahedral OH refined as rotating group:
 O1(H1)
;

loop_
_space_group_symop_operation_xyz
'x, y, z'
'-x, -y, z+1/2'
'x+1/2, -y, z'
'-x+1/2, y, z+1/2'

loop_
_atom_site_label
_atom_site_type_symbol
_atom_site_fract_x
_atom_site_fract_y
_atom_site_fract_z
_atom_site_U_iso_or_equiv
_atom_site_adp_type
_atom_site_occupancy
_atom_site_site_symmetry_order
_atom_site_calc_flag
_atom_site_refinement_flags_posn
_atom_site_refinement_flags_adp
_atom_site_refinement_flags_occupancy
_atom_site_disorder_assembly
_atom_site_disorder_group
Br1 Br 0.51097(2) 0.38439(7) 0.72739(9) 0.03716(15) Uani 1 1 d . . . . .
O1 O 0.67461(8) 0.7160(4) 0.4622(4) 0.0262(6) Uani 1 1 d . . . . .
H1 H 0.692648 0.622504 0.481506 0.039 Uiso 1 1 calc R U . . .
O2 O 0.78571(9) 0.4150(4) 0.5381(4) 0.0240(6) Uani 1 1 d . . . . .
N1 N 0.70558(10) 0.3172(5) 0.5857(4) 0.0202(7) Uani 1 1 d . . . . .
N2 N 0.73580(10) 0.1605(5) 0.6187(4) 0.0233(8) Uani 1 1 d . . . . .
H2 H 0.729854 0.025668 0.656964 0.028 Uiso 1 1 calc R U . . .
N3 N 0.80263(10) 0.0499(5) 0.6232(4) 0.0238(7) Uani 1 1 d . . . . .
H3 H 0.792778 -0.079701 0.656494 0.029 Uiso 1 1 calc R U . . .
C1 C 0.63868(13) 0.6347(6) 0.5286(5) 0.0193(8) Uani 1 1 d . . . . .
C2 C 0.60427(12) 0.7719(6) 0.5056(5) 0.0220(9) Uani 1 1 d . . . . .
H2A H 0.606793 0.913742 0.449679 0.026 Uiso 1 1 calc R U . . .
C3 C 0.56676(12) 0.6998(7) 0.5645(5) 0.0228(9) Uani 1 1 d . . . . .
H3A H 0.544076 0.792307 0.548176 0.027 Uiso 1 1 calc R U . . .
C4 C 0.56291(12) 0.4883(6) 0.6485(5) 0.0220(9) Uani 1 1 d . . . . .
C5 C 0.59657(12) 0.3501(6) 0.6724(4) 0.0197(9) Uani 1 1 d . . . . .
H5 H 0.593559 0.208760 0.728769 0.024 Uiso 1 1 calc R U . . .
C6 C 0.63526(12) 0.4193(6) 0.6132(5) 0.0181(8) Uani 1 1 d . . . . .
C7 C 0.66957(12) 0.2649(6) 0.6383(5) 0.0184(8) Uani 1 1 d . . . . .
H7 H 0.665247 0.124258 0.694014 0.022 Uiso 1 1 calc R U . . .
C8 C 0.77559(12) 0.2212(6) 0.5898(5) 0.0199(8) Uani 1 1 d . . . . .
C9 C 0.84558(12) 0.0651(6) 0.6084(5) 0.0211(8) Uani 1 1 d . . . . .
C10 C 0.86736(12) 0.2567(6) 0.6646(4) 0.0202(9) Uani 1 1 d . . . . .
H10 H 0.853603 0.385403 0.705996 0.024 Uiso 1 1 calc R U . . .
C11 C 0.90932(13) 0.2564(7) 0.6592(5) 0.0257(9) Uani 1 1 d . . . . .
H11 H 0.923584 0.384325 0.698650 0.031 Uiso 1 1 calc R U . . .
C12 C 0.93050(13) 0.0662(7) 0.5954(5) 0.0295(10) Uani 1 1 d . . . . .
H12 H 0.958723 0.066914 0.591294 0.035 Uiso 1 1 calc R U . . .
C13 C 0.90894(14) -0.1236(7) 0.5381(5) 0.0276(10) Uani 1 1 d . . . . .
H13 H 0.922824 -0.251318 0.495698 0.033 Uiso 1 1 calc R U . . .
C14 C 0.86663(13) -0.1254(6) 0.5433(5) 0.0230(9) Uani 1 1 d . . . . .
H14 H 0.852420 -0.253328 0.503507 0.028 Uiso 1 1 calc R U . . .
O3 O 0.75611(9) 0.7192(4) 0.2769(3) 0.0272(7) Uani 1 1 d G . . . .
H3B H 0.766837 0.640466 0.361224 0.041 Uiso 1 1 d G U . . .
H3C H 0.747314 0.620749 0.201607 0.041 Uiso 1 1 d G U . . .

loop_
_atom_site_aniso_label
_atom_site_aniso_U_11
_atom_site_aniso_U_22
_atom_site_aniso_U_33
_atom_site_aniso_U_23
_atom_site_aniso_U_13
_atom_site_aniso_U_12
Br1 0.0159(2) 0.0533(3) 0.0423(2) 0.0145(2) 0.0051(3) -0.00054(19)
O1 0.0167(16) 0.0244(14) 0.0376(16) 0.0082(12) 0.0012(13) -0.0006(13)
O2 0.0192(16) 0.0224(14) 0.0303(14) 0.0078(11) 0.0000(12) -0.0004(12)
N1 0.019(2) 0.0187(15) 0.0232(17) 0.0004(13) -0.0008(15) 0.0032(14)
N2 0.015(2) 0.0198(15) 0.0356(19) 0.0075(14) 0.0025(15) 0.0026(14)
N3 0.0142(19) 0.0179(15) 0.0393(18) 0.0072(14) 0.0001(16) 0.0009(14)
C1 0.021(2) 0.0213(19) 0.0153(17) -0.0015(15) 0.0006(16) -0.0027(17)
C2 0.023(3) 0.021(2) 0.022(2) -0.0011(16) -0.0032(17) 0.0026(18)
C3 0.021(2) 0.027(2) 0.0201(18) 0.0011(16) -0.0028(18) 0.0050(17)
C4 0.014(2) 0.032(2) 0.0200(17) -0.0022(18) 0.0029(16) -0.0025(17)
C5 0.020(2) 0.0203(18) 0.018(2) 0.0017(14) 0.0005(15) -0.0018(16)
C6 0.017(2) 0.0226(18) 0.0146(17) -0.0014(15) -0.0033(16) -0.0015(16)
C7 0.018(2) 0.0185(18) 0.0186(17) 0.0012(16) -0.0009(17) -0.0015(16)
C8 0.022(2) 0.0196(19) 0.0180(19) 0.0029(15) 0.0001(16) 0.0015(17)
C9 0.018(2) 0.026(2) 0.0189(18) 0.0060(16) -0.0004(17) 0.0028(17)
C10 0.019(2) 0.0208(19) 0.0206(19) 0.0045(14) -0.0013(15) 0.0017(16)
C11 0.021(2) 0.027(2) 0.028(2) 0.0078(16) -0.0027(17) -0.0048(18)
C12 0.018(2) 0.039(2) 0.032(2) 0.0143(18) 0.0049(19) 0.004(2)
C13 0.030(3) 0.029(2) 0.024(2) 0.0052(17) 0.005(2) 0.0117(19)
C14 0.027(3) 0.020(2) 0.0223(19) 0.0013(15) 0.0012(18) 0.0020(17)
O3 0.0321(18) 0.0217(13) 0.0277(16) 0.0042(11) 0.0004(13) 0.0035(13)

loop_
_atom_type_symbol
_atom_type_description
_atom_type_scat_dispersion_real
_atom_type_scat_dispersion_imag
_atom_type_scat_source
C C 0.0033 0.0016 'International Tables Vol C Tables 4.2.6.8 and 6.1.1.4'
H H 0.0000 0.0000 'International Tables Vol C Tables 4.2.6.8 and 6.1.1.4'
Br Br -0.2901 2.4595 'International Tables Vol C Tables 4.2.6.8 and 6.1.1.4'
N N 0.0061 0.0033 'International Tables Vol C Tables 4.2.6.8 and 6.1.1.4'
O O 0.0106 0.0060 'International Tables Vol C Tables 4.2.6.8 and 6.1.1.4'

loop_
_geom_angle_atom_site_label_1
_geom_angle_atom_site_label_2
_geom_angle_atom_site_label_3
_geom_angle
_geom_angle_site_symmetry_1
_geom_angle_site_symmetry_3
C1 O1 H1 109.5 . .
C7 N1 N2 117.2(3) . .
N1 N2 H2 120.3 . .
C8 N2 N1 119.4(3) . .
C8 N2 H2 120.3 . .
C8 N3 H3 116.9 . .
C8 N3 C9 126.2(3) . .
C9 N3 H3 116.9 . .
O1 C1 C2 117.3(3) . .
O1 C1 C6 122.6(4) . .
C2 C1 C6 120.1(4) . .
C1 C2 H2A 119.5 . .
C3 C2 C1 120.9(4) . .
C3 C2 H2A 119.5 . .
C2 C3 H3A 120.2 . .
C2 C3 C4 119.7(4) . .
C4 C3 H3A 120.2 . .
C3 C4 Br1 120.1(3) . .
C5 C4 Br1 119.6(3) . .
C5 C4 C3 120.3(4) . .
C4 C5 H5 119.4 . .
C4 C5 C6 121.2(3) . .
C6 C5 H5 119.4 . .
C1 C6 C7 123.2(4) . .
C5 C6 C1 117.8(4) . .
C5 C6 C7 119.0(3) . .
N1 C7 C6 122.0(3) . .
N1 C7 H7 119.0 . .
C6 C7 H7 119.0 . .
O2 C8 N2 122.6(3) . .
O2 C8 N3 123.5(4) . .
N3 C8 N2 113.9(3) . .
C10 C9 N3 122.7(3) . .
C10 C9 C14 119.2(4) . .
C14 C9 N3 118.1(3) . .
C9 C10 H10 119.8 . .
C11 C10 C9 120.3(3) . .
C11 C10 H10 119.8 . .
C10 C11 H11 119.6 . .
C10 C11 C12 120.7(4) . .
C12 C11 H11 119.6 . .
C11 C12 H12 120.5 . .
C13 C12 C11 119.1(4) . .
C13 C12 H12 120.5 . .
C12 C13 H13 119.6 . .
C12 C13 C14 120.7(4) . .
C14 C13 H13 119.6 . .
C9 C14 H14 120.0 . .
C13 C14 C9 120.0(4) . .
C13 C14 H14 120.0 . .
H3B O3 H3C 104.5 . .

loop_
_geom_bond_atom_site_label_1
_geom_bond_atom_site_label_2
_geom_bond_distance
_geom_bond_site_symmetry_2
Br1 C4 1.906(4) .
O1 H1 0.8200 .
O1 C1 1.366(5) .
O2 C8 1.242(4) .
N1 N2 1.374(4) .
N1 C7 1.284(5) .
N2 H2 0.8600 .
N2 C8 1.374(5) .
N3 H3 0.8600 .
N3 C8 1.363(5) .
N3 C9 1.421(5) .
C1 C2 1.399(6) .
C1 C6 1.410(5) .
C2 H2A 0.9300 .
C2 C3 1.376(6) .
C3 H3A 0.9300 .
C3 C4 1.389(5) .
C4 C5 1.383(5) .
C5 H5 0.9300 .
C5 C6 1.406(5) .
C6 C7 1.458(5) .
C7 H7 0.9300 .
C9 C10 1.394(5) .
C9 C14 1.396(5) .
C10 H10 0.9300 .
C10 C11 1.382(6) .
C11 H11 0.9300 .
C11 C12 1.394(6) .
C12 H12 0.9300 .
C12 C13 1.383(6) .
C13 H13 0.9300 .
C13 C14 1.394(6) .
C14 H14 0.9300 .
O3 H3B 0.8499 .
O3 H3C 0.8501 .

loop_
_geom_torsion_atom_site_label_1
_geom_torsion_atom_site_label_2
_geom_torsion_atom_site_label_3
_geom_torsion_atom_site_label_4
_geom_torsion
_geom_torsion_site_symmetry_1
_geom_torsion_site_symmetry_2
_geom_torsion_site_symmetry_3
_geom_torsion_site_symmetry_4
Br1 C4 C5 C6 178.9(3) . . . .
O1 C1 C2 C3 178.4(3) . . . .
O1 C1 C6 C5 -178.4(3) . . . .
O1 C1 C6 C7 0.3(5) . . . .
N1 N2 C8 O2 1.4(5) . . . .
N1 N2 C8 N3 -178.6(3) . . . .
N2 N1 C7 C6 179.0(3) . . . .
N3 C9 C10 C11 175.3(3) . . . .
N3 C9 C14 C13 -175.7(3) . . . .
C1 C2 C3 C4 0.2(5) . . . .
C1 C6 C7 N1 0.7(5) . . . .
C2 C1 C6 C5 -0.1(5) . . . .
C2 C1 C6 C7 178.6(3) . . . .
C2 C3 C4 Br1 -179.0(3) . . . .
C2 C3 C4 C5 -0.2(5) . . . .
C3 C4 C5 C6 0.1(5) . . . .
C4 C5 C6 C1 0.1(5) . . . .
C4 C5 C6 C7 -178.7(3) . . . .
C5 C6 C7 N1 179.4(3) . . . .
C6 C1 C2 C3 0.0(5) . . . .
C7 N1 N2 C8 -170.5(3) . . . .
C8 N3 C9 C10 40.1(5) . . . .
C8 N3 C9 C14 -143.3(4) . . . .
C9 N3 C8 O2 1.3(6) . . . .
C9 N3 C8 N2 -178.7(3) . . . .
C9 C10 C11 C12 0.9(5) . . . .
C10 C9 C14 C13 1.1(5) . . . .
C10 C11 C12 C13 -0.4(6) . . . .
C11 C12 C13 C14 0.2(6) . . . .
C12 C13 C14 C9 -0.6(6) . . . .
C14 C9 C10 C11 -1.2(5) . . . .
